data_7712187
loop_
_publ_author_name
'David, Arthur H. G.'
'Goodwin, Rosemary J.'
'White, Nicholas G.'

_publ_section_title
;
 Supramolecular chemistry of two new bis(1,2,3-triazolyl)pyridine
 macrocycles: metal complexation, self-assembly and anion binding.
;
_journal_issue 7
_journal_name_full 'Dalton transactions (Cambridge, England : 2003)'
_journal_page_first 1902
_journal_page_last 1912
_journal_paper_doi 10.1039/d2dt03985k
_journal_volume 52
_journal_year 2023
_chemical_compound_source synthesized
_chemical_formula_moiety 'C37 H35 Br N9 O6 Pd, B F4, C4 H10 O'
_chemical_formula_sum 'C41 H45 B Br F4 N9 O7 Pd'
_chemical_formula_weight 1048.97
_space_group_IT_number 2
_space_group_name_Hall '-P 1'
_space_group_name_H-M_alt 'P -1'
_symmetry_cell_setting triclinic
_symmetry_space_group_name_Hall '-P 1'
_symmetry_space_group_name_H-M 'P -1'
_atom_sites_solution_hydrogens difmap
_atom_sites_solution_primary other
_audit_update_record
;
2022-12-08 deposited with the CCDC.	2023-01-16 downloaded from the CCDC.
;
_cell_angle_alpha 66.81(3)
_cell_angle_beta 81.10(3)
_cell_angle_gamma 71.56(3)
_cell_formula_units_Z 2
_cell_length_a 13.238(3)
_cell_length_b 13.973(3)
_cell_length_c 14.000(3)
_cell_measurement_reflns_used 28059
_cell_measurement_temperature 100
_cell_measurement_theta_max 26.4
_cell_measurement_theta_min 1.58
_cell_volume 2256.8(11)
_computing_cell_refinement 'XDS (Kabsch, 2010)'
_computing_data_collection 'AS QEGUI'
_computing_data_reduction 'XDS (Kabsch, 2010)'
_computing_publication_material 'CRYSTALS (Betteridge et al., 2003)'
_computing_structure_refinement 'CRYSTALS (Betteridge et al., 2003)'
_computing_structure_solution 'Superflip (Palatinus & Chapuis, 2007)'
_diffrn_ambient_temperature 100
_diffrn_measured_fraction_theta_full 0.867
_diffrn_measured_fraction_theta_max 0.848
_diffrn_measurement_device 'ADSC Quantum 210r'
_diffrn_measurement_device_type Synchrotron
_diffrn_measurement_method '\f scans'
_diffrn_radiation_monochromator 'Silicon Double Crystal'
_diffrn_radiation_source 'MX1 Beamline Australian Synchrotron'
_diffrn_radiation_type synchrotron
_diffrn_radiation_wavelength 0.71075
_diffrn_reflns_av_R_equivalents 0.030
_diffrn_reflns_av_unetI/netI 0.043
_diffrn_reflns_limit_h_max 16
_diffrn_reflns_limit_h_min -16
_diffrn_reflns_limit_k_max 17
_diffrn_reflns_limit_k_min -17
_diffrn_reflns_limit_l_max 17
_diffrn_reflns_limit_l_min -17
_diffrn_reflns_number 28059
_diffrn_reflns_theta_full 25.047
_diffrn_reflns_theta_max 26.365
_diffrn_reflns_theta_min 1.583
_diffrn_standards_number 0
_exptl_absorpt_coefficient_mu 1.372
_exptl_crystal_colour yellow
_exptl_crystal_density_diffrn 1.544
_exptl_crystal_density_meas ?
_exptl_crystal_density_method 'not measured'
_exptl_crystal_description block
_exptl_crystal_F_000 1064
_exptl_crystal_recrystallization_method 'Re-crystallisation from solvent: Acetonitrile/diethyl ether'
_exptl_crystal_size_max 0.10
_exptl_crystal_size_mid 0.05
_exptl_crystal_size_min 0.05
_refine_diff_density_max 1.36
_refine_diff_density_min -2.19
_refine_ls_extinction_method None
_refine_ls_goodness_of_fit_ref 0.9940
_refine_ls_hydrogen_treatment mixed
_refine_ls_matrix_type full
_refine_ls_number_parameters 630
_refine_ls_number_reflns 7831
_refine_ls_number_restraints 78
_refine_ls_R_factor_all 0.0557
_refine_ls_R_factor_gt 0.0518
_refine_ls_shift/su_max 0.0007054
_refine_ls_shift/su_mean 0.0000236
_refine_ls_structure_factor_coef Fsqd
_refine_ls_weighting_details
;
 Method= Modified Sheldrick 
 w=1/[\s^2^(F^2^) + ( 0.13P)^2^ + 1.05P] 
 ,where P=(max(Fo^2^,0) + 2Fc^2^)/3 
;
_refine_ls_weighting_scheme calc
_refine_ls_wR_factor_all 0.1527
_refine_ls_wR_factor_gt 0.1467
_refine_ls_wR_factor_ref 0.1527
_reflns_limit_h_max 16
_reflns_limit_h_min -16
_reflns_limit_k_max 17
_reflns_limit_k_min -14
_reflns_limit_l_max 17
_reflns_limit_l_min 0
_reflns_number_gt 6909
_reflns_number_total 7831
_reflns_threshold_expression I>2.0\s(I)
_oxford_diffrn_Wilson_B_factor 2.47
_oxford_diffrn_Wilson_scale 26.24
_oxford_refine_ls_scale 0.17456(13)
_cod_data_source_file d2dt03985k4.cif
_cod_data_source_block PdBr_8_acetonitrile
_cod_depositor_comments
;
The following automatic conversions were performed:

data item '_exptl_crystal_density_meas' value 'not measured' was
changed to '?' -- the value is perceived as not measured.

Automatic conversion script
Id: cif_fix_values 7556 2019-12-06 15:28:31Z antanas 

 Adding full bibliography for 7712183--7712190.cif.
;
_cod_original_cell_volume 2256.8(10)
_cod_original_sg_symbol_H-M 'P -1 '
_cod_database_code 7712187
_oxford_refine_reflns_threshold_expression I>-3.0\s(I)
_refine_ls_r_factor_ref 0.0557
_reflns_number_all 7831

loop_
_symmetry_equiv_pos_as_xyz
x,y,z
-x,-y,-z

loop_
_atom_site_label
_atom_site_type_symbol
_atom_site_fract_x
_atom_site_fract_y
_atom_site_fract_z
_atom_site_U_iso_or_equiv
_atom_site_occupancy
_atom_site_adp_type
_atom_site_refinement_flags_posn
_atom_site_refinement_flags_adp
_atom_site_refinement_flags_occupancy
_atom_site_disorder_assembly
_atom_site_disorder_group
_atom_site_attached_hydrogens
N1 N 0.3723(2) 0.1274(2) 0.5820(2) 0.0284 1.0000 Uani . . . . . .
C2 C 0.3663(3) 0.2328(3) 0.5323(3) 0.0321 1.0000 Uani . . . . . .
C3 C 0.3645(3) 0.2956(3) 0.5887(3) 0.0340 1.0000 Uani . . . . . .
C4 C 0.3682(3) 0.2451(3) 0.6967(3) 0.0364 1.0000 Uani . . . . . .
C5 C 0.3742(3) 0.1355(3) 0.7459(3) 0.0353 1.0000 Uani . . . . . .
C6 C 0.3748(3) 0.0776(3) 0.6846(3) 0.0313 1.0000 Uani . . . . . .
C7 C 0.3593(3) 0.2673(3) 0.4196(3) 0.0307 1.0000 Uani . . . . . .
C8 C 0.3489(3) 0.3616(3) 0.3347(3) 0.0316 1.0000 Uani . . . . . .
N9 N 0.3604(2) 0.1878(2) 0.3848(2) 0.0301 1.0000 Uani . . . . . .
N10 N 0.3507(2) 0.2279(2) 0.2830(2) 0.0322 1.0000 Uani . . . . . .
N11 N 0.3445(2) 0.3333(2) 0.2539(2) 0.0303 1.0000 Uani . . . . . .
C12 C 0.3189(3) 0.4040(3) 0.1461(3) 0.0328 1.0000 Uani . . . . . .
C13 C 0.2003(3) 0.4315(3) 0.1330(3) 0.0323 1.0000 Uani . . . . . .
O14 O 0.1461(2) 0.4998(2) 0.1899(2) 0.0356 1.0000 Uani . . . . . .
C15 C 0.0435(3) 0.4959(3) 0.2267(3) 0.0355 1.0000 Uani . . . . . .
C16 C -0.0210(3) 0.4627(3) 0.1851(3) 0.0351 1.0000 Uani . . . . . .
C17 C -0.1217(3) 0.4571(3) 0.2296(3) 0.0356 1.0000 Uani . . . . . .
C18 C -0.1576(3) 0.4848(3) 0.3166(3) 0.0360 1.0000 Uani . . . . . .
C19 C -0.0938(4) 0.5224(4) 0.3552(4) 0.0486 1.0000 Uani . . . . . .
C20 C 0.0059(4) 0.5283(4) 0.3107(4) 0.0469 1.0000 Uani . . . . . .
O21 O -0.2523(2) 0.4768(2) 0.3691(2) 0.0387 1.0000 Uani . . . . . .
C22 C -0.3055(3) 0.4123(3) 0.3493(3) 0.0331 1.0000 Uani . . . . . .
C23 C -0.3952(3) 0.3963(3) 0.4305(3) 0.0342 1.0000 Uani D . . . . .
N24 N -0.3567(3) 0.3311(3) 0.5355(2) 0.0345 1.0000 Uani D . . . . .
O25 O -0.3528(2) 0.4716(2) 0.5763(2) 0.0371 1.0000 Uani . . . . . .
C26 C -0.3369(3) 0.3734(3) 0.5991(3) 0.0324 1.0000 Uani D . . . . .
C27 C -0.2933(3) 0.2953(3) 0.7025(3) 0.0327 1.0000 Uani . . . . . .
C28 C -0.3303(3) 0.2047(3) 0.7617(3) 0.0319 1.0000 Uani . . . . . .
C29 C -0.2911(3) 0.1397(3) 0.8607(3) 0.0339 1.0000 Uani . . . . . .
C30 C -0.2142(3) 0.1628(3) 0.8982(3) 0.0374 1.0000 Uani . . . . . .
C31 C -0.1760(3) 0.2509(3) 0.8380(3) 0.0398 1.0000 Uani . . . . . .
C32 C -0.2174(3) 0.3177(3) 0.7417(3) 0.0370 1.0000 Uani . . . . . .
O33 O -0.3322(2) 0.0196(2) 1.0270(2) 0.0378 1.0000 Uani . . . . . .
C34 C -0.3333(3) 0.0468(3) 0.9316(3) 0.0331 1.0000 Uani D . . . . .
N35 N -0.3699(3) -0.0050(2) 0.8884(2) 0.0344 1.0000 Uani D . . . . .
C36 C -0.3926(3) -0.1080(3) 0.9520(3) 0.0341 1.0000 Uani D . . . . .
C37 C -0.2888(3) -0.1967(3) 0.9873(3) 0.0369 1.0000 Uani . . . . . .
O38 O -0.2313(2) -0.2027(2) 0.8929(2) 0.0429 1.0000 Uani . . . . . .
C39 C -0.1235(3) -0.2160(3) 0.8849(3) 0.0358 1.0000 Uani . . . . . .
C40 C -0.0834(3) -0.1706(3) 0.7843(3) 0.0425 1.0000 Uani . . . . . .
C41 C 0.0253(3) -0.1858(3) 0.7670(3) 0.0411 1.0000 Uani . . . . . .
C42 C 0.0942(3) -0.2457(3) 0.8494(3) 0.0355 1.0000 Uani . . . . . .
C43 C 0.0543(3) -0.2887(3) 0.9497(3) 0.0344 1.0000 Uani . . . . . .
C44 C -0.0561(3) -0.2736(3) 0.9677(3) 0.0365 1.0000 Uani . . . . . .
O45 O 0.2006(2) -0.2593(2) 0.8221(2) 0.0380 1.0000 Uani . . . . . .
C46 C 0.2750(3) -0.3116(3) 0.9030(3) 0.0335 1.0000 Uani . . . . . .
C47 C 0.3842(3) -0.3165(3) 0.8495(3) 0.0325 1.0000 Uani . . . . . .
N48 N 0.3886(2) -0.2066(2) 0.7818(2) 0.0300 1.0000 Uani . . . . . .
N49 N 0.3849(2) -0.1775(2) 0.6787(2) 0.0327 1.0000 Uani . . . . . .
N50 N 0.3798(2) -0.0736(2) 0.6398(2) 0.0297 1.0000 Uani . . . . . .
C51 C 0.3853(3) -0.1232(3) 0.8095(3) 0.0318 1.0000 Uani . . . . . .
C52 C 0.3802(3) -0.0370(3) 0.7175(3) 0.0306 1.0000 Uani . . . . . .
C111 C 0.0671(15) 0.2376(11) 0.4831(12) 0.1124 0.6500 Uani D U . . 2 .
C112 C 0.0784(9) 0.1206(9) 0.5442(7) 0.1073 0.6500 Uani D U . . 2 .
O113 O 0.1241(5) 0.0870(8) 0.6417(5) 0.0983 0.6500 Uani D U . . 2 .
C104 C 0.048(2) 0.152(3) 0.7330(15) 0.1796 0.3500 Uani D U . . 1 .
C105 C 0.098(3) 0.053(3) 0.8223(17) 0.1665 0.3500 Uani D U . . 1 .
Pd1 Pd 0.36927(2) 0.04234(2) 0.497155(19) 0.0291 1.0000 Uani . . . . . .
Br1 Br 0.35064(3) -0.05517(3) 0.39460(3) 0.0383 1.0000 Uani . . . . . .
F13 F 0.4918(2) 0.7061(2) 0.02132(19) 0.0540 1.0000 Uani . . . . . .
B11 B 0.5284(4) 0.6163(3) 0.1101(3) 0.0352 1.0000 Uani . . . . . .
F12 F 0.5421(2) 0.6500(2) 0.1858(2) 0.0543 1.0000 Uani . . . . . .
F14 F 0.6271(2) 0.55363(18) 0.08575(17) 0.0451 1.0000 Uani . . . . . .
F15 F 0.4573(2) 0.5548(2) 0.1447(3) 0.0639 1.0000 Uani . . . . . .
C102 C 0.068(2) 0.2432(11) 0.5509(13) 0.1116 0.3500 Uani D U . . 1 .
C115 C 0.0959(9) 0.0426(9) 0.8213(7) 0.0672 0.6500 Uani D U . . 2 .
C114 C 0.0480(7) 0.1003(8) 0.7179(7) 0.0757 0.6500 Uani D U . . 2 .
O103 O 0.1139(11) 0.1574(10) 0.6429(9) 0.0858 0.3500 Uani D U . . 1 .
C101 C 0.043(3) 0.2005(19) 0.478(2) 0.1205 0.3500 Uani D U . . 1 .
H31 H 0.3599 0.3691 0.5560 0.0413 1.0000 Uiso R . . . . .
H41 H 0.3670 0.2850 0.7369 0.0437 1.0000 Uiso R . . . . .
H51 H 0.3782 0.1017 0.8183 0.0432 1.0000 Uiso R . . . . .
H81 H 0.3457 0.4306 0.3323 0.0386 1.0000 Uiso R . . . . .
H121 H 0.3379 0.4709 0.1319 0.0394 1.0000 Uiso R . . . . .
H122 H 0.3603 0.3683 0.0996 0.0393 1.0000 Uiso R . . . . .
H131 H 0.1852 0.4713 0.0583 0.0391 1.0000 Uiso R . . . . .
H132 H 0.1781 0.3655 0.1588 0.0385 1.0000 Uiso R . . . . .
H161 H 0.0033 0.4442 0.1272 0.0412 1.0000 Uiso R . . . . .
H171 H -0.1658 0.4352 0.1994 0.0447 1.0000 Uiso R . . . . .
H191 H -0.1187 0.5432 0.4137 0.0560 1.0000 Uiso R . . . . .
H201 H 0.0481 0.5530 0.3374 0.0563 1.0000 Uiso R . . . . .
H221 H -0.3335 0.4488 0.2797 0.0399 1.0000 Uiso R . . . . .
H222 H -0.2563 0.3425 0.3549 0.0403 1.0000 Uiso R . . . . .
H231 H -0.4401 0.4664 0.4304 0.0419 1.0000 Uiso R . . . . .
H232 H -0.4363 0.3572 0.4150 0.0425 1.0000 Uiso R . . . . .
H281 H -0.3787 0.1867 0.7335 0.0390 1.0000 Uiso R . . . . .
H301 H -0.1886 0.1188 0.9649 0.0453 1.0000 Uiso R . . . . .
H311 H -0.1226 0.2652 0.8628 0.0482 1.0000 Uiso R . . . . .
H321 H -0.1940 0.3786 0.7027 0.0444 1.0000 Uiso R . . . . .
H362 H -0.4381 -0.0993 1.0111 0.0418 1.0000 Uiso R . . . . .
H361 H -0.4299 -0.1271 0.9098 0.0424 1.0000 Uiso R . . . . .
H371 H -0.3006 -0.2667 1.0296 0.0448 1.0000 Uiso R . . . . .
H372 H -0.2486 -0.1776 1.0266 0.0449 1.0000 Uiso R . . . . .
H401 H -0.1315 -0.1277 0.7284 0.0515 1.0000 Uiso R . . . . .
H411 H 0.0532 -0.1561 0.7012 0.0491 1.0000 Uiso R . . . . .
H431 H 0.1002 -0.3258 1.0049 0.0417 1.0000 Uiso R . . . . .
H441 H -0.0852 -0.3021 1.0346 0.0446 1.0000 Uiso R . . . . .
H462 H 0.2612 -0.2718 0.9494 0.0402 1.0000 Uiso R . . . . .
H461 H 0.2703 -0.3843 0.9425 0.0403 1.0000 Uiso R . . . . .
H471 H 0.4387 -0.3483 0.9019 0.0391 1.0000 Uiso R . . . . .
H472 H 0.3968 -0.3591 0.8060 0.0391 1.0000 Uiso R . . . . .
H511 H 0.3860 -0.1258 0.8778 0.0371 1.0000 Uiso R . . . . .
H1111 H 0.0687 0.2539 0.4098 0.1681 0.6500 Uiso R . . . 2 .
H1113 H -0.0021 0.2716 0.5056 0.1680 0.6500 Uiso R . . . 2 .
H1112 H 0.1220 0.2581 0.5017 0.1680 0.6500 Uiso R . . . 2 .
H1121 H 0.0091 0.1060 0.5548 0.1229 0.6500 Uiso R . . . 2 .
H1122 H 0.1266 0.0819 0.5026 0.1232 0.6500 Uiso R . . . 2 .
H1021 H 0.1071 0.2975 0.5257 0.1331 0.3500 Uiso R . . . 1 .
H1022 H -0.0044 0.2743 0.5702 0.1331 0.3500 Uiso R . . . 1 .
H1151 H 0.0439 0.0147 0.8726 0.1120 0.6500 Uiso R . . . 2 .
H1152 H 0.1164 0.0939 0.8390 0.1117 0.6500 Uiso R . . . 2 .
H1153 H 0.1574 -0.0158 0.8183 0.1123 0.6500 Uiso R . . . 2 .
H1141 H 0.0231 0.1780 0.7027 0.0935 0.6500 Uiso R . . . 2 .
H1142 H -0.0115 0.0736 0.7141 0.0931 0.6500 Uiso R . . . 2 .
H351 H -0.360(3) 0.009(2) 0.8232(15) 0.041(2) 1.0000 Uiso D . . . . .
H241 H -0.341(3) 0.2611(16) 0.5546(19) 0.041(2) 1.0000 Uiso D . . . . .
H1011 H 0.0089 0.2595 0.4192 0.1245 0.3500 Uiso R . . . 1 .
H1012 H 0.1142 0.1696 0.4580 0.1245 0.3500 Uiso R . . . 1 .
H1013 H 0.0055 0.1472 0.5023 0.1245 0.3500 Uiso R . . . 1 .
H1041 H 0.0298 0.2162 0.7471 0.2208 0.3500 Uiso R . . . 1 .
H1042 H -0.0145 0.1399 0.7201 0.2208 0.3500 Uiso R . . . 1 .
H1051 H 0.0534 0.0491 0.8827 0.2008 0.3500 Uiso R . . . 1 .
H1052 H 0.1654 0.0570 0.8339 0.2008 0.3500 Uiso R . . . 1 .
H1053 H 0.1086 -0.0107 0.8075 0.2008 0.3500 Uiso R . . . 1 .

loop_
_atom_site_aniso_label
_atom_site_aniso_U_11
_atom_site_aniso_U_22
_atom_site_aniso_U_33
_atom_site_aniso_U_23
_atom_site_aniso_U_13
_atom_site_aniso_U_12
N1 0.0338(15) 0.0279(14) 0.0229(13) -0.0082(11) 0.0033(12) -0.0117(11)
C2 0.0367(18) 0.0347(18) 0.0263(16) -0.0118(14) 0.0022(15) -0.0130(14)
C3 0.044(2) 0.0287(17) 0.0301(17) -0.0109(14) 0.0037(16) -0.0143(14)
C4 0.050(2) 0.0365(19) 0.0300(18) -0.0178(15) 0.0020(16) -0.0164(16)
C5 0.047(2) 0.0353(19) 0.0244(16) -0.0098(14) 0.0019(16) -0.0164(16)
C6 0.0341(17) 0.0323(18) 0.0305(17) -0.0131(14) 0.0064(15) -0.0147(14)
C7 0.0374(18) 0.0305(17) 0.0269(17) -0.0123(14) 0.0046(14) -0.0138(14)
C8 0.0370(18) 0.0357(19) 0.0261(16) -0.0140(14) 0.0013(14) -0.0130(14)
N9 0.0367(15) 0.0297(15) 0.0259(14) -0.0115(12) 0.0024(12) -0.0120(12)
N10 0.0378(16) 0.0316(15) 0.0282(15) -0.0106(12) 0.0011(13) -0.0125(12)
N11 0.0353(15) 0.0310(15) 0.0260(14) -0.0105(12) 0.0012(12) -0.0124(12)
C12 0.0393(18) 0.0369(18) 0.0233(16) -0.0099(14) 0.0016(14) -0.0148(14)
C13 0.0389(18) 0.0313(18) 0.0278(16) -0.0114(14) 0.0023(15) -0.0121(14)
O14 0.0365(13) 0.0373(14) 0.0377(13) -0.0187(11) 0.0052(11) -0.0133(10)
C15 0.0397(19) 0.0331(18) 0.0337(18) -0.0106(15) 0.0039(16) -0.0148(15)
C16 0.0414(19) 0.040(2) 0.0273(17) -0.0148(15) 0.0030(15) -0.0154(15)
C17 0.0385(19) 0.041(2) 0.0316(18) -0.0168(16) 0.0008(16) -0.0139(15)
C18 0.0386(19) 0.0381(19) 0.0343(18) -0.0146(15) 0.0072(16) -0.0170(15)
C19 0.051(2) 0.064(3) 0.050(2) -0.037(2) 0.017(2) -0.029(2)
C20 0.046(2) 0.063(3) 0.051(2) -0.036(2) 0.009(2) -0.028(2)
O21 0.0423(14) 0.0458(15) 0.0390(14) -0.0240(12) 0.0096(12) -0.0210(11)
C22 0.0373(18) 0.0380(19) 0.0292(17) -0.0150(15) 0.0037(15) -0.0161(14)
C23 0.0358(18) 0.040(2) 0.0296(17) -0.0130(15) 0.0011(15) -0.0147(15)
N24 0.0432(17) 0.0339(16) 0.0283(15) -0.0114(13) 0.0036(13) -0.0159(13)
O25 0.0504(15) 0.0295(13) 0.0310(12) -0.0110(11) 0.0043(12) -0.0136(11)
C26 0.0351(18) 0.0341(18) 0.0312(17) -0.0141(14) 0.0066(15) -0.0148(14)
C27 0.0393(18) 0.0309(18) 0.0296(17) -0.0126(14) 0.0051(15) -0.0131(14)
C28 0.0389(18) 0.0316(17) 0.0294(17) -0.0159(14) 0.0055(15) -0.0124(14)
C29 0.0406(19) 0.0349(18) 0.0290(17) -0.0157(15) 0.0061(15) -0.0125(15)
C30 0.044(2) 0.0375(19) 0.0305(18) -0.0130(15) -0.0016(16) -0.0109(15)
C31 0.045(2) 0.044(2) 0.038(2) -0.0174(17) -0.0027(17) -0.0188(17)
C32 0.045(2) 0.0370(19) 0.0326(18) -0.0125(15) 0.0065(16) -0.0198(16)
O33 0.0493(15) 0.0378(14) 0.0253(12) -0.0118(10) 0.0022(11) -0.0124(11)
C34 0.0369(18) 0.0323(18) 0.0291(17) -0.0112(14) 0.0032(15) -0.0106(14)
N35 0.0438(17) 0.0330(16) 0.0262(14) -0.0110(12) 0.0047(13) -0.0132(13)
C36 0.0344(18) 0.0341(18) 0.0354(18) -0.0128(15) 0.0006(15) -0.0127(14)
C37 0.0406(19) 0.0329(18) 0.038(2) -0.0143(15) 0.0023(16) -0.0122(15)
O38 0.0351(14) 0.0563(17) 0.0467(16) -0.0322(14) 0.0009(12) -0.0093(12)
C39 0.0363(19) 0.0382(19) 0.0382(19) -0.0213(16) -0.0008(16) -0.0083(15)
C40 0.048(2) 0.044(2) 0.035(2) -0.0150(17) -0.0034(18) -0.0101(17)
C41 0.047(2) 0.044(2) 0.0300(18) -0.0116(16) 0.0003(17) -0.0131(17)
C42 0.0396(19) 0.0349(19) 0.0339(18) -0.0146(15) 0.0025(16) -0.0123(15)
C43 0.0395(19) 0.0346(18) 0.0305(17) -0.0128(15) -0.0013(15) -0.0112(14)
C44 0.0406(19) 0.0360(19) 0.0356(19) -0.0155(15) 0.0007(16) -0.0121(15)
O45 0.0377(13) 0.0456(15) 0.0293(12) -0.0111(11) 0.0009(11) -0.0146(11)
C46 0.0396(19) 0.0330(18) 0.0279(17) -0.0085(14) 0.0002(15) -0.0142(14)
C47 0.0387(18) 0.0273(17) 0.0296(17) -0.0085(14) 0.0016(15) -0.0105(14)
N48 0.0343(15) 0.0298(15) 0.0278(14) -0.0110(12) 0.0045(12) -0.0138(11)
N49 0.0407(16) 0.0295(15) 0.0270(14) -0.0089(12) 0.0024(13) -0.0119(12)
N50 0.0356(15) 0.0293(15) 0.0254(14) -0.0097(12) 0.0023(12) -0.0126(12)
C51 0.0341(17) 0.0350(18) 0.0297(17) -0.0150(15) 0.0018(15) -0.0115(14)
C52 0.0366(18) 0.0320(17) 0.0262(16) -0.0132(14) 0.0001(14) -0.0109(14)
C111 0.083(8) 0.144(10) 0.097(10) -0.028(9) -0.011(8) -0.031(9)
C112 0.076(6) 0.146(9) 0.079(6) -0.019(7) -0.016(5) -0.026(7)
O113 0.064(4) 0.148(8) 0.062(4) -0.029(5) 0.005(3) -0.019(5)
C104 0.19(2) 0.17(3) 0.084(15) -0.011(17) 0.034(14) 0.01(2)
C105 0.13(3) 0.23(3) 0.08(2) -0.02(2) -0.03(2) -0.01(3)
Pd1 0.03746(19) 0.02883(18) 0.02318(17) -0.01052(12) 0.00271(12) -0.01254(12)
Br1 0.0539(3) 0.0366(2) 0.0296(2) -0.01504(17) 0.00265(18) -0.01791(17)
F13 0.0649(16) 0.0439(14) 0.0433(13) -0.0072(11) -0.0115(12) -0.0091(11)
B11 0.041(2) 0.036(2) 0.031(2) -0.0124(17) 0.0026(17) -0.0161(17)
F12 0.0549(15) 0.0673(17) 0.0519(14) -0.0398(13) -0.0067(12) -0.0068(12)
F14 0.0570(14) 0.0394(12) 0.0335(11) -0.0137(9) 0.0083(10) -0.0109(10)
F15 0.0605(16) 0.0515(15) 0.089(2) -0.0288(15) 0.0128(15) -0.0318(13)
C102 0.133(18) 0.108(15) 0.067(11) -0.017(8) -0.017(11) -0.011(12)
C115 0.049(6) 0.066(6) 0.067(6) -0.017(5) 0.007(5) -0.004(4)
C114 0.064(5) 0.074(6) 0.072(5) -0.030(5) -0.001(4) 0.007(4)
O103 0.120(11) 0.062(7) 0.064(7) -0.028(6) -0.004(6) -0.004(7)
C101 0.15(3) 0.073(14) 0.104(18) -0.008(12) -0.067(17) 0.011(15)

loop_
_atom_type_symbol
_atom_type_scat_dispersion_real
_atom_type_scat_dispersion_imag
_atom_type_scat_Cromer_Mann_a1
_atom_type_scat_Cromer_Mann_b1
_atom_type_scat_Cromer_Mann_a2
_atom_type_scat_Cromer_Mann_b2
_atom_type_scat_Cromer_Mann_a3
_atom_type_scat_Cromer_Mann_b3
_atom_type_scat_Cromer_Mann_a4
_atom_type_scat_Cromer_Mann_b4
_atom_type_scat_Cromer_Mann_c
_atom_type_scat_source
C 0.0033 0.0016 2.3100 20.8439 1.0200 10.2075 1.5886 0.5687 0.8650 51.6512 0.2156 'International Tables Vol C 4.2.6.8 and 6.1.1.4'
H 0.0000 0.0000 0.4930 10.5109 0.3229 26.1257 0.1402 3.1424 0.0408 57.7998 0.0030 'International Tables Vol C 4.2.6.8 and 6.1.1.4'
B 0.0013 0.0007 2.0545 23.2185 1.3326 1.0210 1.0979 60.3498 0.7068 0.1403 -0.1932 'International Tables Vol C 4.2.6.8 and 6.1.1.4'
N 0.0061 0.0033 12.2126 0.0057 3.1322 9.8933 2.0125 28.9975 1.1663 0.5826 -11.5290 'International Tables Vol C 4.2.6.8 and 6.1.1.4'
O 0.0106 0.0060 3.0485 13.2771 2.2868 5.7011 1.5463 0.3239 0.8670 32.9089 0.2508 'International Tables Vol C 4.2.6.8 and 6.1.1.4'
F 0.0171 0.0103 3.5392 10.2825 2.6412 4.2944 1.5170 0.2615 1.0243 26.1476 0.2776 'International Tables Vol C 4.2.6.8 and 6.1.1.4'
Pd -0.9988 1.0072 19.3319 0.6987 15.5017 7.9893 5.2954 25.2052 0.6058 76.8986 5.2659 'International Tables Vol C 4.2.6.8 and 6.1.1.4'
Br -0.2901 2.4595 17.1789 2.1723 5.2358 16.5796 5.6377 0.2609 3.9851 41.4328 2.9557 'International Tables Vol C 4.2.6.8 and 6.1.1.4'

loop_
_geom_angle_atom_site_label_1
_geom_angle_site_symmetry_1
_geom_angle_atom_site_label_2
_geom_angle_site_symmetry_2
_geom_angle_atom_site_label_3
_geom_angle_site_symmetry_3
_geom_angle
_geom_angle_publ_flag
C2 . N1 . C6 . 123.9(3) yes
C2 . N1 . Pd1 . 117.9(2) yes
C6 . N1 . Pd1 . 118.1(2) yes
N1 . C2 . C3 . 119.7(3) yes
N1 . C2 . C7 . 112.2(3) yes
C3 . C2 . C7 . 128.0(3) yes
C2 . C3 . C4 . 117.6(3) yes
C2 . C3 . H31 . 121.4 no
C4 . C3 . H31 . 121.0 no
C3 . C4 . C5 . 121.2(3) yes
C3 . C4 . H41 . 119.8 no
C5 . C4 . H41 . 119.0 no
C4 . C5 . C6 . 118.2(3) yes
C4 . C5 . H51 . 120.8 no
C6 . C5 . H51 . 121.0 no
C5 . C6 . N1 . 119.4(3) yes
C5 . C6 . C52 . 128.5(3) yes
N1 . C6 . C52 . 112.1(3) yes
C2 . C7 . C8 . 137.1(3) yes
C2 . C7 . N9 . 115.6(3) yes
C8 . C7 . N9 . 107.2(3) yes
C7 . C8 . N11 . 104.3(3) yes
C7 . C8 . H81 . 128.3 no
N11 . C8 . H81 . 127.3 no
C7 . N9 . N10 . 110.7(3) yes
C7 . N9 . Pd1 . 114.4(2) yes
N10 . N9 . Pd1 . 134.8(2) yes
N9 . N10 . N11 . 104.8(3) yes
C8 . N11 . N10 . 112.9(3) yes
C8 . N11 . C12 . 128.4(3) yes
N10 . N11 . C12 . 118.0(3) yes
N11 . C12 . C13 . 109.3(3) yes
N11 . C12 . H121 . 107.6 no
C13 . C12 . H121 . 109.2 no
N11 . C12 . H122 . 109.6 no
C13 . C12 . H122 . 111.4 no
H121 . C12 . H122 . 109.5 no
C12 . C13 . O14 . 107.8(3) yes
C12 . C13 . H131 . 108.6 no
O14 . C13 . H131 . 109.4 no
C12 . C13 . H132 . 110.1 no
O14 . C13 . H132 . 110.7 no
H131 . C13 . H132 . 110.2 no
C13 . O14 . C15 . 116.5(3) yes
O14 . C15 . C16 . 124.2(3) yes
O14 . C15 . C20 . 116.2(4) yes
C16 . C15 . C20 . 119.7(4) yes
C15 . C16 . C17 . 120.4(3) yes
C15 . C16 . H161 . 119.3 no
C17 . C16 . H161 . 120.4 no
C16 . C17 . C18 . 120.0(4) yes
C16 . C17 . H171 . 119.5 no
C18 . C17 . H171 . 120.5 no
C17 . C18 . C19 . 119.1(4) yes
C17 . C18 . O21 . 124.6(4) yes
C19 . C18 . O21 . 116.3(3) yes
C18 . C19 . C20 . 120.7(4) yes
C18 . C19 . H191 . 119.4 no
C20 . C19 . H191 . 119.9 no
C15 . C20 . C19 . 120.0(4) yes
C15 . C20 . H201 . 120.0 no
C19 . C20 . H201 . 120.0 no
C18 . O21 . C22 . 117.1(3) yes
O21 . C22 . C23 . 107.7(3) yes
O21 . C22 . H221 . 110.0 no
C23 . C22 . H221 . 110.5 no
O21 . C22 . H222 . 110.0 no
C23 . C22 . H222 . 109.5 no
H221 . C22 . H222 . 109.1 no
C22 . C23 . N24 . 112.8(3) yes
C22 . C23 . H231 . 109.6 no
N24 . C23 . H231 . 107.9 no
C22 . C23 . H232 . 109.0 no
N24 . C23 . H232 . 106.6 no
H231 . C23 . H232 . 110.9 no
C23 . N24 . C26 . 123.3(3) yes
C23 . N24 . H241 . 117.3(13) no
C26 . N24 . H241 . 119.1(13) no
N24 . C26 . O25 . 123.5(3) yes
N24 . C26 . C27 . 116.8(3) yes
O25 . C26 . C27 . 119.7(3) yes
C26 . C27 . C28 . 122.4(3) yes
C26 . C27 . C32 . 117.6(3) yes
C28 . C27 . C32 . 119.9(3) yes
C27 . C28 . C29 . 119.0(3) yes
C27 . C28 . H281 . 120.0 no
C29 . C28 . H281 . 120.9 no
C28 . C29 . C30 . 120.2(3) yes
C28 . C29 . C34 . 121.8(3) yes
C30 . C29 . C34 . 117.9(3) yes
C29 . C30 . C31 . 120.3(4) yes
C29 . C30 . H301 . 119.5 no
C31 . C30 . H301 . 120.1 no
C30 . C31 . C32 . 119.6(4) yes
C30 . C31 . H311 . 120.2 no
C32 . C31 . H311 . 120.2 no
C27 . C32 . C31 . 120.8(3) yes
C27 . C32 . H321 . 119.6 no
C31 . C32 . H321 . 119.6 no
C29 . C34 . O33 . 119.9(3) yes
C29 . C34 . N35 . 118.1(3) yes
O33 . C34 . N35 . 122.0(3) yes
C34 . N35 . C36 . 120.5(3) yes
C34 . N35 . H351 . 119.0(14) no
C36 . N35 . H351 . 117.2(14) no
N35 . C36 . C37 . 109.8(3) yes
N35 . C36 . H362 . 108.8 no
C37 . C36 . H362 . 111.1 no
N35 . C36 . H361 . 108.6 no
C37 . C36 . H361 . 109.2 no
H362 . C36 . H361 . 109.4 no
C36 . C37 . O38 . 105.0(3) yes
C36 . C37 . H371 . 112.3 no
O38 . C37 . H371 . 109.1 no
C36 . C37 . H372 . 110.6 no
O38 . C37 . H372 . 110.6 no
H371 . C37 . H372 . 109.1 no
C37 . O38 . C39 . 119.2(3) yes
O38 . C39 . C40 . 115.0(4) yes
O38 . C39 . C44 . 124.2(3) yes
C40 . C39 . C44 . 120.8(4) yes
C39 . C40 . C41 . 119.4(4) yes
C39 . C40 . H401 . 119.7 no
C41 . C40 . H401 . 120.9 no
C40 . C41 . C42 . 120.4(4) yes
C40 . C41 . H411 . 120.6 no
C42 . C41 . H411 . 119.1 no
C41 . C42 . C43 . 120.4(4) yes
C41 . C42 . O45 . 115.1(3) yes
C43 . C42 . O45 . 124.5(4) yes
C42 . C43 . C44 . 119.5(4) yes
C42 . C43 . H431 . 120.1 no
C44 . C43 . H431 . 120.4 no
C43 . C44 . C39 . 119.6(4) yes
C43 . C44 . H441 . 121.3 no
C39 . C44 . H441 . 119.1 no
C42 . O45 . C46 . 118.2(3) yes
O45 . C46 . C47 . 106.0(3) yes
O45 . C46 . H462 . 110.8 no
C47 . C46 . H462 . 111.7 no
O45 . C46 . H461 . 110.0 no
C47 . C46 . H461 . 109.2 no
H462 . C46 . H461 . 109.1 no
C46 . C47 . N48 . 109.5(3) yes
C46 . C47 . H471 . 109.5 no
N48 . C47 . H471 . 109.6 no
C46 . C47 . H472 . 109.7 no
N48 . C47 . H472 . 107.7 no
H471 . C47 . H472 . 110.7 no
C47 . N48 . N49 . 118.6(3) yes
C47 . N48 . C51 . 128.2(3) yes
N49 . N48 . C51 . 112.8(3) yes
N48 . N49 . N50 . 104.9(3) yes
N49 . N50 . C52 . 110.8(3) yes
N49 . N50 . Pd1 . 135.7(2) yes
C52 . N50 . Pd1 . 113.5(2) yes
N48 . C51 . C52 . 104.4(3) yes
N48 . C51 . H511 . 126.6 no
C52 . C51 . H511 . 129.0 no
C6 . C52 . N50 . 116.3(3) yes
C6 . C52 . C51 . 136.6(3) yes
N50 . C52 . C51 . 107.1(3) yes
C6 . C52 . Pd1 . 76.0(2) yes
N50 . C52 . Pd1 . 40.28(15) yes
C51 . C52 . Pd1 . 147.4(3) yes
C112 . C111 . H1111 . 111.9 no
C112 . C111 . H1113 . 102.3 no
H1111 . C111 . H1113 . 110.0 no
C112 . C111 . H1112 . 109.1 no
H1111 . C111 . H1112 . 111.6 no
H1113 . C111 . H1112 . 111.6 no
C111 . C112 . O113 . 111.2(8) yes
C111 . C112 . H1121 . 110.4 no
O113 . C112 . H1121 . 110.1 no
C111 . C112 . H1122 . 105.5 no
O113 . C112 . H1122 . 109.1 no
H1121 . C112 . H1122 . 110.4 no
C112 . O113 . C114 . 112.0(6) yes
C105 . C104 . O103 . 109.7(9) yes
C105 . C104 . H1041 . 113.1 no
O103 . C104 . H1041 . 112.5 no
C105 . C104 . H1042 . 105.8 no
O103 . C104 . H1042 . 105.7 no
H1041 . C104 . H1042 . 109.5 no
C104 . C105 . H1051 . 109.2 no
C104 . C105 . H1052 . 109.0 no
H1051 . C105 . H1052 . 109.5 no
C104 . C105 . H1053 . 110.2 no
H1051 . C105 . H1053 . 109.5 no
H1052 . C105 . H1053 . 109.5 no
N50 . Pd1 . N9 . 159.76(12) yes
N50 . Pd1 . N1 . 79.93(12) yes
N9 . Pd1 . N1 . 79.83(12) yes
N50 . Pd1 . C52 . 26.23(11) yes
N9 . Pd1 . C52 . 133.53(11) yes
N1 . Pd1 . C52 . 53.71(11) yes
N50 . Pd1 . Br1 . 100.59(9) yes
N9 . Pd1 . Br1 . 99.60(9) yes
N1 . Pd1 . Br1 . 175.52(8) yes
C52 . Pd1 . Br1 . 126.63(8) yes
F13 . B11 . F12 . 109.4(3) yes
F13 . B11 . F14 . 108.6(3) yes
F12 . B11 . F14 . 108.7(3) yes
F13 . B11 . F15 . 110.2(4) yes
F12 . B11 . F15 . 110.4(3) yes
F14 . B11 . F15 . 109.4(3) yes
O103 . C102 . C101 . 111.4(9) yes
O103 . C102 . H1021 . 110.6 no
C101 . C102 . H1021 . 120.0 no
O103 . C102 . H1022 . 105.9 no
C101 . C102 . H1022 . 97.0 no
H1021 . C102 . H1022 . 110.3 no
C114 . C115 . H1151 . 109.6 no
C114 . C115 . H1152 . 108.0 no
H1151 . C115 . H1152 . 109.4 no
C114 . C115 . H1153 . 109.1 no
H1151 . C115 . H1153 . 110.4 no
H1152 . C115 . H1153 . 110.3 no
C115 . C114 . O113 . 110.0(6) yes
C115 . C114 . H1141 . 110.3 no
O113 . C114 . H1141 . 105.6 no
C115 . C114 . H1142 . 111.1 no
O113 . C114 . H1142 . 109.6 no
H1141 . C114 . H1142 . 110.0 no
C102 . O103 . C104 . 114.2(9) yes
C102 . C101 . H1011 . 109.5 no
C102 . C101 . H1012 . 98.0 no
H1011 . C101 . H1012 . 109.5 no
C102 . C101 . H1013 . 120.1 no
H1011 . C101 . H1013 . 109.5 no
H1012 . C101 . H1013 . 109.5 no

loop_
_geom_bond_atom_site_label_1
_geom_bond_site_symmetry_1
_geom_bond_atom_site_label_2
_geom_bond_site_symmetry_2
_geom_bond_distance
_geom_bond_publ_flag
N1 . C2 . 1.340(5) yes
N1 . C6 . 1.327(5) yes
N1 . Pd1 . 1.995(3) yes
C2 . C3 . 1.386(5) yes
C2 . C7 . 1.465(5) yes
C3 . C4 . 1.396(5) yes
C3 . H31 . 0.931 no
C4 . C5 . 1.390(5) yes
C4 . H41 . 0.931 no
C5 . C6 . 1.391(5) yes
C5 . H51 . 0.937 no
C6 . C52 . 1.463(5) yes
C7 . C8 . 1.368(5) yes
C7 . N9 . 1.373(4) yes
C8 . N11 . 1.352(5) yes
C8 . H81 . 0.939 no
N9 . N10 . 1.319(4) yes
N9 . Pd1 . 2.002(3) yes
N10 . N11 . 1.343(4) yes
N11 . C12 . 1.463(4) yes
C12 . C13 . 1.516(5) yes
C12 . H121 . 0.982 no
C12 . H122 . 0.971 no
C13 . O14 . 1.433(4) yes
C13 . H131 . 0.989 no
C13 . H132 . 0.971 no
O14 . C15 . 1.387(4) yes
C15 . C16 . 1.379(6) yes
C15 . C20 . 1.390(6) yes
C16 . C17 . 1.393(5) yes
C16 . H161 . 0.928 no
C17 . C18 . 1.392(5) yes
C17 . H171 . 0.951 no
C18 . C19 . 1.388(6) yes
C18 . O21 . 1.365(4) yes
C19 . C20 . 1.382(6) yes
C19 . H191 . 0.952 no
C20 . H201 . 0.927 no
O21 . C22 . 1.429(4) yes
C22 . C23 . 1.518(5) yes
C22 . H221 . 0.975 no
C22 . H222 . 0.966 no
C23 . N24 . 1.460(5) yes
C23 . H231 . 0.971 no
C23 . H232 . 0.979 no
N24 . C26 . 1.340(5) yes
N24 . H241 . 0.868(18) no
O25 . C26 . 1.233(4) yes
C26 . C27 . 1.496(5) yes
C27 . C28 . 1.403(5) yes
C27 . C32 . 1.384(6) yes
C28 . C29 . 1.395(5) yes
C28 . H281 . 0.942 no
C29 . C30 . 1.386(6) yes
C29 . C34 . 1.502(5) yes
C30 . C31 . 1.389(5) yes
C30 . H301 . 0.937 no
C31 . C32 . 1.379(6) yes
C31 . H311 . 0.938 no
C32 . H321 . 0.931 no
O33 . C34 . 1.237(4) yes
C34 . N35 . 1.335(5) yes
N35 . C36 . 1.462(5) yes
N35 . H351 . 0.852(19) no
C36 . C37 . 1.522(5) yes
C36 . H362 . 0.970 no
C36 . H361 . 0.980 no
C37 . O38 . 1.438(5) yes
C37 . H371 . 0.971 no
C37 . H372 . 0.976 no
O38 . C39 . 1.373(5) yes
C39 . C40 . 1.395(6) yes
C39 . C44 . 1.385(5) yes
C40 . C41 . 1.383(6) yes
C40 . H401 . 0.959 no
C41 . C42 . 1.393(6) yes
C41 . H411 . 0.921 no
C42 . C43 . 1.386(5) yes
C42 . O45 . 1.374(5) yes
C43 . C44 . 1.406(5) yes
C43 . H431 . 0.931 no
C44 . H441 . 0.935 no
O45 . C46 . 1.423(5) yes
C46 . C47 . 1.516(5) yes
C46 . H462 . 0.974 no
C46 . H461 . 0.962 no
C47 . N48 . 1.468(4) yes
C47 . H471 . 0.980 no
C47 . H472 . 0.971 no
N48 . N49 . 1.341(4) yes
N48 . C51 . 1.352(5) yes
N49 . N50 . 1.318(4) yes
N50 . C52 . 1.372(4) yes
N50 . Pd1 . 2.007(3) yes
C51 . C52 . 1.367(5) yes
C51 . H511 . 0.943 no
C52 . Pd1 . 2.847(4) yes
C111 . C112 . 1.487(9) yes
C111 . H1111 . 0.958 no
C111 . H1113 . 0.958 no
C111 . H1112 . 0.963 no
C112 . O113 . 1.422(8) yes
C112 . H1121 . 0.978 no
C112 . H1122 . 0.977 no
O113 . C114 . 1.376(7) yes
C104 . C105 . 1.493(10) yes
C104 . O103 . 1.406(9) yes
C104 . H1041 . 0.950 no
C104 . H1042 . 0.950 no
C105 . H1051 . 0.950 no
C105 . H1052 . 0.950 no
C105 . H1053 . 0.950 no
Pd1 . Br1 . 2.4168(7) yes
F13 . B11 . 1.389(5) yes
B11 . F12 . 1.374(5) yes
B11 . F14 . 1.401(5) yes
B11 . F15 . 1.379(5) yes
C102 . O103 . 1.423(9) yes
C102 . C101 . 1.494(10) yes
C102 . H1021 . 0.970 no
C102 . H1022 . 0.969 no
C115 . C114 . 1.480(8) yes
C115 . H1151 . 0.968 no
C115 . H1152 . 0.965 no
C115 . H1153 . 0.963 no
C114 . H1141 . 0.972 no
C114 . H1142 . 0.989 no
C101 . H1011 . 0.950 no
C101 . H1012 . 0.950 no
C101 . H1013 . 0.950 no

loop_
_geom_hbond_atom_site_label_D
_geom_hbond_site_symmetry_D
_geom_hbond_atom_site_label_H
_geom_hbond_site_symmetry_H
_geom_hbond_atom_site_label_A
_geom_hbond_site_symmetry_A
_geom_hbond_angle_DHA
_geom_hbond_distance_DH
_geom_hbond_distance_HA
_geom_hbond_distance_DA
_geom_hbond_publ_flag
C3 . H31 . O25 2_566 158 0.93 2.25 3.133(10) yes
C5 . H51 . O33 2_557 150 0.94 2.30 3.148(10) yes
C8 . H81 . O25 2_566 146 0.94 2.24 3.061(10) yes
C13 . H132 . O38 2_556 132 0.97 2.51 3.248(10) yes
C51 . H511 . O33 2_557 141 0.94 2.25 3.050(10) yes
